data_7200851
loop_
_publ_author_name
'Men, Yong-Biao'
'Sun, Junliang'
'Huang, Zhi-Tang'
'Zheng, Qi-Yu'

_publ_section_title
;
 Organic hydrogen-bonded interpenetrating diamondoid frameworks from
 modular self-assembly of methanetetrabenzoic acid with linkers
;
_journal_issue 6
_journal_name_full CrystEngComm
_journal_page_first 978
_journal_paper_doi 10.1039/b822936h
_journal_volume 11
_journal_year 2009
_chemical_formula_moiety 'C29 H20 O8, C12 H8 N2'
_chemical_formula_sum 'C41 H28 N2 O8'
_chemical_formula_weight 676.65
_chemical_name_systematic
;
?
;
_space_group_IT_number 15
_symmetry_cell_setting monoclinic
_symmetry_space_group_name_Hall '-C 2yc'
_symmetry_space_group_name_H-M 'C 1 2/c 1'
_atom_sites_solution_hydrogens geom
_atom_sites_solution_primary direct
_atom_sites_solution_secondary difmap
_audit_creation_method SHELXL-97
_cell_angle_alpha 90.00
_cell_angle_beta 122.61(3)
_cell_angle_gamma 90.00
_cell_formula_units_Z 4
_cell_length_a 25.574(5)
_cell_length_b 8.6352(17)
_cell_length_c 17.905(4)
_cell_measurement_reflns_used 786
_cell_measurement_temperature 173(2)
_cell_measurement_theta_max 27.48
_cell_measurement_theta_min 2.17
_cell_volume 3330.8(16)
_computing_cell_refinement 'Rapid Auto(Rigaku 2001)'
_computing_data_collection 'Rapid Auto(Rigaku 2001)'
_computing_data_reduction 'Rapid Auto(Rigaku 2001)'
_computing_molecular_graphics 'XP in Siemens SHELXTL (Sheldrick, 1994)'
_computing_publication_material 'SHELX97 (Sheldrick, 1997)'
_computing_structure_refinement 'SHELXL-97 (Sheldrick, 1997)'
_computing_structure_solution 'SHELXS-97 (Sheldrick, 1990)'
_diffrn_ambient_temperature 173(2)
_diffrn_measured_fraction_theta_full 1.000
_diffrn_measured_fraction_theta_max 1.000
_diffrn_measurement_device_type 'Rigaku raxis Rapid IP Area Detector'
_diffrn_measurement_method '\w scans at fixed \c = 45\%'
_diffrn_radiation_monochromator graphite
_diffrn_radiation_source 'rotating anode'
_diffrn_radiation_type MoK\a
_diffrn_radiation_wavelength 0.71073
_diffrn_reflns_av_R_equivalents 0.0277
_diffrn_reflns_av_sigmaI/netI 0.0480
_diffrn_reflns_limit_h_max 30
_diffrn_reflns_limit_h_min -29
_diffrn_reflns_limit_k_max 9
_diffrn_reflns_limit_k_min -10
_diffrn_reflns_limit_l_max 21
_diffrn_reflns_limit_l_min -21
_diffrn_reflns_number 5209
_diffrn_reflns_theta_full 25.00
_diffrn_reflns_theta_max 25.00
_diffrn_reflns_theta_min 2.32
_exptl_absorpt_coefficient_mu 0.095
_exptl_absorpt_correction_T_max 0.9767
_exptl_absorpt_correction_T_min 0.9604
_exptl_absorpt_correction_type multi-scan
_exptl_absorpt_process_details 'ABSCOR by T.Higashi 8 March, 1995'
_exptl_crystal_colour colorless
_exptl_crystal_density_diffrn 1.349
_exptl_crystal_density_method 'not measured'
_exptl_crystal_description block
_exptl_crystal_F_000 1408
_exptl_crystal_size_max 0.43
_exptl_crystal_size_mid 0.27
_exptl_crystal_size_min 0.25
_refine_diff_density_max 0.221
_refine_diff_density_min -0.272
_refine_diff_density_rms 0.051
_refine_ls_extinction_method none
_refine_ls_goodness_of_fit_ref 1.189
_refine_ls_hydrogen_treatment constr
_refine_ls_matrix_type full
_refine_ls_number_parameters 231
_refine_ls_number_reflns 2931
_refine_ls_number_restraints 0
_refine_ls_restrained_S_all 1.189
_refine_ls_R_factor_all 0.0844
_refine_ls_R_factor_gt 0.0575
_refine_ls_shift/su_max 0.000
_refine_ls_shift/su_mean 0.000
_refine_ls_structure_factor_coef Fsqd
_refine_ls_weighting_details 'calc w=1/[\s^2^(Fo^2^)+(0.0560P)^2^+0.7938P] where P=(Fo^2^+2Fc^2^)/3'
_refine_ls_weighting_scheme calc
_refine_ls_wR_factor_gt 0.1162
_refine_ls_wR_factor_ref 0.1256
_reflns_number_gt 2373
_reflns_number_total 2931
_reflns_threshold_expression >2sigma(I)
_cod_data_source_file b822936h.txt
_cod_data_source_block myb1
_cod_original_cell_volume 3330.5(16)
_cod_original_sg_symbol_H-M C2/c
_cod_database_code 7200851

loop_
_symmetry_equiv_pos_as_xyz
'x, y, z'
'-x, y, -z+1/2'
'x+1/2, y+1/2, z'
'-x+1/2, y+1/2, -z+1/2'
'-x, -y, -z'
'x, -y, z-1/2'
'-x+1/2, -y+1/2, -z'
'x+1/2, -y+1/2, z-1/2'

loop_
_atom_site_label
_atom_site_type_symbol
_atom_site_fract_x
_atom_site_fract_y
_atom_site_fract_z
_atom_site_U_iso_or_equiv
_atom_site_adp_type
_atom_site_occupancy
_atom_site_symmetry_multiplicity
_atom_site_calc_flag
_atom_site_refinement_flags
_atom_site_disorder_assembly
_atom_site_disorder_group
O1 O -0.04655(8) 1.84400(19) -0.02322(11) 0.0377(5) Uani 1 1 d . . .
O2 O 0.05527(8) 1.8688(2) 0.07501(12) 0.0396(5) Uani 1 1 d . . .
H2A H 0.0483 1.9596 0.0550 0.059 Uiso 1 1 calc R . .
O3 O 0.20169(8) 0.74433(19) 0.33975(11) 0.0335(4) Uani 1 1 d . . .
O4 O 0.17781(7) 0.69688(19) 0.44047(10) 0.0300(4) Uani 1 1 d . . .
H4 H 0.2005 0.6191 0.4509 0.045 Uiso 1 1 calc R . .
N1 N 0.23202(8) 0.4063(2) 0.47749(12) 0.0232(4) Uani 1 1 d . . .
C1 C 0.0000 1.2886(3) 0.2500 0.0170(6) Uani 1 2 d S . .
C2 C 0.00251(9) 1.4020(2) 0.18538(14) 0.0191(5) Uani 1 1 d . . .
C3 C -0.04958(10) 1.4411(3) 0.10396(15) 0.0238(5) Uani 1 1 d . . .
H3A H -0.0865 1.3821 0.0809 0.029 Uiso 1 1 calc R . .
C4 C -0.04848(10) 1.5654(3) 0.05578(15) 0.0255(5) Uani 1 1 d . . .
H4A H -0.0847 1.5913 0.0004 0.031 Uiso 1 1 calc R . .
C5 C 0.00499(10) 1.6519(2) 0.08779(15) 0.0220(5) Uani 1 1 d . . .
C6 C 0.05852(10) 1.6096(3) 0.16775(15) 0.0244(5) Uani 1 1 d . . .
H6A H 0.0960 1.6657 0.1892 0.029 Uiso 1 1 calc R . .
C7 C 0.05715(10) 1.4866(2) 0.21559(15) 0.0221(5) Uani 1 1 d . . .
H7A H 0.0939 1.4586 0.2700 0.027 Uiso 1 1 calc R . .
C9 C 0.00401(10) 1.7961(3) 0.04233(15) 0.0242(5) Uani 1 1 d . . .
C10 C 0.05512(10) 1.1747(2) 0.29415(14) 0.0189(5) Uani 1 1 d . . .
C11 C 0.08625(10) 1.1351(2) 0.25254(15) 0.0220(5) Uani 1 1 d . . .
H11A H 0.0799 1.1946 0.2037 0.026 Uiso 1 1 calc R . .
C12 C 0.12628(10) 1.0099(3) 0.28197(15) 0.0233(5) Uani 1 1 d . . .
H12A H 0.1470 0.9836 0.2528 0.028 Uiso 1 1 calc R . .
C13 C 0.13656(10) 0.9223(2) 0.35348(14) 0.0202(5) Uani 1 1 d . . .
C14 C 0.10750(10) 0.9640(3) 0.39757(14) 0.0219(5) Uani 1 1 d . . .
H14A H 0.1152 0.9068 0.4478 0.026 Uiso 1 1 calc R . .
C15 C 0.06747(10) 1.0890(2) 0.36793(15) 0.0229(5) Uani 1 1 d . . .
H15A H 0.0479 1.1171 0.3985 0.027 Uiso 1 1 calc R . .
C16 C 0.17575(10) 0.7806(3) 0.37727(14) 0.0217(5) Uani 1 1 d . . .
C17 C 0.27427(12) 0.3060(3) 0.32001(18) 0.0370(6) Uani 1 1 d . . .
H17A H 0.2759 0.3527 0.2733 0.044 Uiso 1 1 calc R . .
C18 C 0.25507(12) 0.3906(3) 0.36468(17) 0.0346(6) Uani 1 1 d . . .
H18A H 0.2437 0.4960 0.3495 0.041 Uiso 1 1 calc R . .
C19 C 0.25190(10) 0.3219(3) 0.43413(15) 0.0225(5) Uani 1 1 d . . .
C20 C 0.23021(9) 0.3365(3) 0.54333(14) 0.0199(5) Uani 1 1 d . . .
C21 C 0.21065(10) 0.4210(3) 0.59210(15) 0.0246(5) Uani 1 1 d . . .
H21A H 0.1993 0.5268 0.5786 0.030 Uiso 1 1 calc R . .
C22 C 0.20809(11) 0.3511(3) 0.65788(16) 0.0288(6) Uani 1 1 d . . .
H22A H 0.1943 0.4081 0.6895 0.035 Uiso 1 1 calc R . .

loop_
_atom_site_aniso_label
_atom_site_aniso_U_11
_atom_site_aniso_U_22
_atom_site_aniso_U_33
_atom_site_aniso_U_23
_atom_site_aniso_U_13
_atom_site_aniso_U_12
O1 0.0420(11) 0.0316(10) 0.0326(10) 0.0113(8) 0.0156(9) -0.0008(8)
O2 0.0435(11) 0.0262(10) 0.0458(12) 0.0098(8) 0.0218(9) -0.0091(8)
O3 0.0423(10) 0.0302(10) 0.0401(10) 0.0112(8) 0.0301(9) 0.0142(8)
O4 0.0380(10) 0.0240(9) 0.0348(10) 0.0127(7) 0.0241(8) 0.0143(7)
N1 0.0249(10) 0.0202(10) 0.0262(11) 0.0036(8) 0.0148(9) 0.0045(8)
C1 0.0193(15) 0.0131(15) 0.0174(15) 0.000 0.0090(13) 0.000
C2 0.0224(12) 0.0140(11) 0.0217(12) -0.0011(9) 0.0123(10) 0.0020(8)
C3 0.0215(12) 0.0204(12) 0.0251(13) 0.0008(10) 0.0096(10) -0.0042(9)
C4 0.0269(12) 0.0206(12) 0.0227(12) 0.0039(10) 0.0093(11) -0.0001(10)
C5 0.0294(12) 0.0160(12) 0.0247(12) -0.0001(9) 0.0172(11) -0.0020(9)
C6 0.0257(12) 0.0183(12) 0.0312(14) -0.0011(10) 0.0168(11) -0.0027(10)
C7 0.0202(12) 0.0171(12) 0.0246(12) 0.0034(9) 0.0091(10) 0.0021(9)
C9 0.0272(12) 0.0202(12) 0.0242(13) -0.0016(10) 0.0132(11) -0.0031(10)
C10 0.0235(11) 0.0123(11) 0.0213(12) -0.0038(9) 0.0124(10) -0.0024(9)
C11 0.0269(12) 0.0196(12) 0.0207(12) 0.0043(10) 0.0136(10) 0.0013(9)
C12 0.0262(12) 0.0208(12) 0.0253(12) 0.0013(10) 0.0154(11) 0.0022(9)
C13 0.0202(11) 0.0177(12) 0.0206(12) -0.0007(9) 0.0097(10) 0.0003(9)
C14 0.0284(12) 0.0179(12) 0.0199(12) 0.0047(9) 0.0134(10) 0.0022(9)
C15 0.0297(12) 0.0191(12) 0.0248(13) -0.0006(9) 0.0180(11) 0.0034(9)
C16 0.0222(11) 0.0184(12) 0.0223(12) 0.0013(10) 0.0104(10) -0.0011(9)
C17 0.0529(16) 0.0364(15) 0.0393(15) 0.0097(12) 0.0364(14) 0.0083(13)
C18 0.0525(16) 0.0265(14) 0.0378(15) 0.0110(11) 0.0330(14) 0.0106(12)
C19 0.0239(12) 0.0205(12) 0.0243(12) 0.0012(10) 0.0136(10) 0.0022(9)
C20 0.0195(11) 0.0202(12) 0.0193(11) 0.0006(9) 0.0101(10) -0.0011(9)
C21 0.0255(12) 0.0231(12) 0.0279(13) 0.0005(10) 0.0161(11) 0.0050(9)
C22 0.0332(13) 0.0296(14) 0.0320(14) -0.0016(11) 0.0232(12) 0.0044(10)

loop_
_atom_type_symbol
_atom_type_description
_atom_type_scat_dispersion_real
_atom_type_scat_dispersion_imag
_atom_type_scat_source
C C 0.0033 0.0016 'International Tables Vol C Tables 4.2.6.8 and 6.1.1.4'
H H 0.0000 0.0000 'International Tables Vol C Tables 4.2.6.8 and 6.1.1.4'
N N 0.0061 0.0033 'International Tables Vol C Tables 4.2.6.8 and 6.1.1.4'
O O 0.0106 0.0060 'International Tables Vol C Tables 4.2.6.8 and 6.1.1.4'

loop_
_geom_angle_atom_site_label_1
_geom_angle_atom_site_label_2
_geom_angle_atom_site_label_3
_geom_angle
_geom_angle_site_symmetry_1
_geom_angle_site_symmetry_3
_geom_angle_publ_flag
C9 O2 H2A 109.5 . . ?
C16 O4 H4 109.5 . . ?
C20 N1 C19 117.59(19) . . ?
C10 C1 C10 100.7(2) 2 . ?
C10 C1 C2 113.16(11) 2 2 ?
C10 C1 C2 114.60(11) . 2 ?
C10 C1 C2 114.60(11) 2 . ?
C10 C1 C2 113.16(11) . . ?
C2 C1 C2 101.2(2) 2 . ?
C3 C2 C7 118.2(2) . . ?
C3 C2 C1 122.60(17) . . ?
C7 C2 C1 118.49(17) . . ?
C2 C3 C4 120.9(2) . . ?
C2 C3 H3A 119.6 . . ?
C4 C3 H3A 119.6 . . ?
C5 C4 C3 120.5(2) . . ?
C5 C4 H4A 119.8 . . ?
C3 C4 H4A 119.8 . . ?
C4 C5 C6 119.3(2) . . ?
C4 C5 C9 120.4(2) . . ?
C6 C5 C9 120.0(2) . . ?
C7 C6 C5 120.0(2) . . ?
C7 C6 H6A 120.0 . . ?
C5 C6 H6A 120.0 . . ?
C6 C7 C2 121.1(2) . . ?
C6 C7 H7A 119.5 . . ?
C2 C7 H7A 119.5 . . ?
O1 C9 O2 123.4(2) . . ?
O1 C9 C5 119.6(2) . . ?
O2 C9 C5 116.9(2) . . ?
C15 C10 C11 118.2(2) . . ?
C15 C10 C1 120.15(17) . . ?
C11 C10 C1 120.64(17) . . ?
C12 C11 C10 120.4(2) . . ?
C12 C11 H11A 119.8 . . ?
C10 C11 H11A 119.8 . . ?
C11 C12 C13 120.8(2) . . ?
C11 C12 H12A 119.6 . . ?
C13 C12 H12A 119.6 . . ?
C12 C13 C14 119.3(2) . . ?
C12 C13 C16 118.41(19) . . ?
C14 C13 C16 122.2(2) . . ?
C15 C14 C13 119.7(2) . . ?
C15 C14 H14A 120.1 . . ?
C13 C14 H14A 120.1 . . ?
C14 C15 C10 121.4(2) . . ?
C14 C15 H15A 119.3 . . ?
C10 C15 H15A 119.3 . . ?
O3 C16 O4 123.6(2) . . ?
O3 C16 C13 122.5(2) . . ?
O4 C16 C13 113.85(19) . . ?
C18 C17 C22 120.9(2) . 7_556 ?
C18 C17 H17A 119.6 . . ?
C22 C17 H17A 119.6 7_556 . ?
C17 C18 C19 120.1(2) . . ?
C17 C18 H18A 119.9 . . ?
C19 C18 H18A 119.9 . . ?
N1 C19 C18 119.7(2) . . ?
N1 C19 C20 121.2(2) . 7_556 ?
C18 C19 C20 119.1(2) . 7_556 ?
N1 C20 C21 119.8(2) . . ?
N1 C20 C19 121.25(19) . 7_556 ?
C21 C20 C19 118.9(2) . 7_556 ?
C22 C21 C20 120.2(2) . . ?
C22 C21 H21A 119.9 . . ?
C20 C21 H21A 119.9 . . ?
C21 C22 C17 120.8(2) . 7_556 ?
C21 C22 H22A 119.6 . . ?
C17 C22 H22A 119.6 7_556 . ?

loop_
_geom_bond_atom_site_label_1
_geom_bond_atom_site_label_2
_geom_bond_distance
_geom_bond_site_symmetry_2
_geom_bond_publ_flag
O1 C9 1.259(3) . ?
O2 C9 1.276(3) . ?
O2 H2A 0.8400 . ?
O3 C16 1.212(3) . ?
O4 C16 1.319(3) . ?
O4 H4 0.8400 . ?
N1 C20 1.347(3) . ?
N1 C19 1.348(3) . ?
C1 C10 1.542(3) 2 ?
C1 C10 1.542(3) . ?
C1 C2 1.543(3) 2 ?
C1 C2 1.543(3) . ?
C2 C3 1.386(3) . ?
C2 C7 1.402(3) . ?
C3 C4 1.386(3) . ?
C3 H3A 0.9500 . ?
C4 C5 1.382(3) . ?
C4 H4A 0.9500 . ?
C5 C6 1.394(3) . ?
C5 C9 1.481(3) . ?
C6 C7 1.377(3) . ?
C6 H6A 0.9500 . ?
C7 H7A 0.9500 . ?
C10 C15 1.394(3) . ?
C10 C11 1.395(3) . ?
C11 C12 1.383(3) . ?
C11 H11A 0.9500 . ?
C12 C13 1.385(3) . ?
C12 H12A 0.9500 . ?
C13 C14 1.392(3) . ?
C13 C16 1.491(3) . ?
C14 C15 1.381(3) . ?
C14 H14A 0.9500 . ?
C15 H15A 0.9500 . ?
C17 C18 1.355(3) . ?
C17 C22 1.417(3) 7_556 ?
C17 H17A 0.9500 . ?
C18 C19 1.419(3) . ?
C18 H18A 0.9500 . ?
C19 C20 1.429(3) 7_556 ?
C20 C21 1.420(3) . ?
C20 C19 1.429(3) 7_556 ?
C21 C22 1.356(3) . ?
C21 H21A 0.9500 . ?
C22 C17 1.417(3) 7_556 ?
C22 H22A 0.9500 . ?

loop_
_geom_hbond_atom_site_label_D
_geom_hbond_atom_site_label_H
_geom_hbond_atom_site_label_A
_geom_hbond_distance_DH
_geom_hbond_distance_HA
_geom_hbond_distance_DA
_geom_hbond_angle_DHA
_geom_hbond_site_symmetry_A
O2 H2A O1 0.84 1.78 2.614(2) 170.8 5_595
O4 H4 N1 0.84 1.96 2.769(2) 161.6 .

loop_
_geom_torsion_atom_site_label_1
_geom_torsion_atom_site_label_2
_geom_torsion_atom_site_label_3
_geom_torsion_atom_site_label_4
_geom_torsion
_geom_torsion_site_symmetry_1
_geom_torsion_site_symmetry_2
_geom_torsion_site_symmetry_3
_geom_torsion_site_symmetry_4
_geom_torsion_publ_flag
C10 C1 C2 C3 23.5(3) 2 . . . ?
C10 C1 C2 C3 138.2(2) . . . . ?
C2 C1 C2 C3 -98.6(2) 2 . . . ?
C10 C1 C2 C7 -166.63(18) 2 . . . ?
C10 C1 C2 C7 -51.9(3) . . . . ?
C2 C1 C2 C7 71.23(17) 2 . . . ?
C7 C2 C3 C4 -3.1(3) . . . . ?
C1 C2 C3 C4 166.8(2) . . . . ?
C2 C3 C4 C5 0.7(3) . . . . ?
C3 C4 C5 C6 2.2(3) . . . . ?
C3 C4 C5 C9 -172.1(2) . . . . ?
C4 C5 C6 C7 -2.5(3) . . . . ?
C9 C5 C6 C7 171.8(2) . . . . ?
C5 C6 C7 C2 0.0(3) . . . . ?
C3 C2 C7 C6 2.8(3) . . . . ?
C1 C2 C7 C6 -167.5(2) . . . . ?
C4 C5 C9 O1 3.6(3) . . . . ?
C6 C5 C9 O1 -170.7(2) . . . . ?
C4 C5 C9 O2 -179.2(2) . . . . ?
C6 C5 C9 O2 6.6(3) . . . . ?
C10 C1 C10 C15 -71.57(18) 2 . . . ?
C2 C1 C10 C15 50.2(3) 2 . . . ?
C2 C1 C10 C15 165.63(18) . . . . ?
C10 C1 C10 C11 97.0(2) 2 . . . ?
C2 C1 C10 C11 -141.24(19) 2 . . . ?
C2 C1 C10 C11 -25.8(3) . . . . ?
C15 C10 C11 C12 2.7(3) . . . . ?
C1 C10 C11 C12 -166.1(2) . . . . ?
C10 C11 C12 C13 -0.5(3) . . . . ?
C11 C12 C13 C14 -1.8(3) . . . . ?
C11 C12 C13 C16 174.7(2) . . . . ?
C12 C13 C14 C15 1.9(3) . . . . ?
C16 C13 C14 C15 -174.4(2) . . . . ?
C13 C14 C15 C10 0.3(3) . . . . ?
C11 C10 C15 C14 -2.6(3) . . . . ?
C1 C10 C15 C14 166.2(2) . . . . ?
C12 C13 C16 O3 4.3(3) . . . . ?
C14 C13 C16 O3 -179.2(2) . . . . ?
C12 C13 C16 O4 -173.66(19) . . . . ?
C14 C13 C16 O4 2.8(3) . . . . ?
C22 C17 C18 C19 -0.5(4) 7_556 . . . ?
C20 N1 C19 C18 -179.6(2) . . . . ?
C20 N1 C19 C20 0.6(3) . . . 7_556 ?
C17 C18 C19 N1 -179.2(2) . . . . ?
C17 C18 C19 C20 0.6(4) . . . 7_556 ?
C19 N1 C20 C21 178.9(2) . . . . ?
C19 N1 C20 C19 -0.6(3) . . . 7_556 ?
N1 C20 C21 C22 179.3(2) . . . . ?
C19 C20 C21 C22 -1.1(3) 7_556 . . . ?
C20 C21 C22 C17 1.0(3) . . . 7_556 ?
